data_7133880
loop_
_publ_author_name
'Naveen, Kumar'
'Rawat, Vishesh Singh'
'Verma, Rahul'
'Gnanamani, Elumalai'

_publ_section_title
;
 Catalyst-free ring opening of azlactones in water microdroplets.
;
_journal_issue 90
_journal_name_full 'Chemical communications (Cambridge, England)'
_journal_page_first 13263
_journal_page_last 13266
_journal_paper_doi 10.1039/d4cc04487h
_journal_volume 60
_journal_year 2024
_chemical_formula_moiety 'C13 H16 N2 O4'
_chemical_formula_sum 'C13 H16 N2 O4'
_chemical_formula_weight 264.28
_space_group_crystal_system monoclinic
_space_group_IT_number 14
_space_group_name_Hall '-P 2ybc'
_space_group_name_H-M_alt 'P 1 21/c 1'
_atom_sites_solution_hydrogens geom
_atom_sites_solution_primary dual
_audit_creation_date 2024-08-30
_audit_creation_method
;
Olex2 1.2-ac3
(compiled 2017.08.10 svn.r3458 for OlexSys, GUI svn.r5381)
;
_audit_update_record
;
2024-08-30 deposited with the CCDC.	2024-10-18 downloaded from the CCDC.
;
_cell_angle_alpha 90
_cell_angle_beta 100.556(4)
_cell_angle_gamma 90
_cell_formula_units_Z 4
_cell_length_a 13.5013(11)
_cell_length_b 11.4480(10)
_cell_length_c 9.0667(8)
_cell_measurement_reflns_used 3492
_cell_measurement_temperature 304(2)
_cell_measurement_theta_max 19.04
_cell_measurement_theta_min 2.35
_cell_volume 1377.7(2)
_computing_cell_refinement 'SAINT V8.40B (?, 2016)'
_computing_data_reduction 'SAINT V8.40B (?, 2016)'
_computing_molecular_graphics 'Olex2 (Dolomanov et al., 2009)'
_computing_publication_material 'Olex2 (Dolomanov et al., 2009)'
_computing_structure_refinement 'XL (Sheldrick, 2008)'
_computing_structure_solution 'XT (Sheldrick, 2015)'
_diffrn_ambient_temperature 304.0
_diffrn_measured_fraction_theta_full 0.999
_diffrn_measured_fraction_theta_max 0.999
_diffrn_measurement_device_type 'Bruker APEX-IV CMOS'
_diffrn_measurement_method '\f and \w scans'
_diffrn_radiation_type MoK\a
_diffrn_radiation_wavelength 0.71073
_diffrn_reflns_av_R_equivalents 0.0721
_diffrn_reflns_av_unetI/netI 0.0336
_diffrn_reflns_Laue_measured_fraction_full 0.999
_diffrn_reflns_Laue_measured_fraction_max 0.999
_diffrn_reflns_limit_h_max 16
_diffrn_reflns_limit_h_min -16
_diffrn_reflns_limit_k_max 13
_diffrn_reflns_limit_k_min -13
_diffrn_reflns_limit_l_max 10
_diffrn_reflns_limit_l_min -10
_diffrn_reflns_number 33644
_diffrn_reflns_point_group_measured_fraction_full 0.999
_diffrn_reflns_point_group_measured_fraction_max 0.999
_diffrn_reflns_theta_full 25.046
_diffrn_reflns_theta_max 25.046
_diffrn_reflns_theta_min 2.349
_diffrn_standards_number 0
_exptl_absorpt_coefficient_mu 0.095
_exptl_absorpt_correction_T_max 0.7452
_exptl_absorpt_correction_T_min 0.7041
_exptl_absorpt_correction_type multi-scan
_exptl_absorpt_process_details
'SADABS-2016/2 (Bruker,2016/2) was used for absorption correction. wR2(int) was 0.1040 before and 0.0649 after correction. The Ratio of minimum to maximum transmission is 0.9448. The \l/2 correction factor is Not present.'
_exptl_crystal_colour 'clear light colourless'
_exptl_crystal_colour_lustre clear
_exptl_crystal_colour_modifier light
_exptl_crystal_colour_primary colourless
_exptl_crystal_density_diffrn 1.274
_exptl_crystal_description block
_exptl_crystal_F_000 560
_exptl_crystal_size_max 0.146
_exptl_crystal_size_mid 0.049
_exptl_crystal_size_min 0.021
_refine_diff_density_max 0.142
_refine_diff_density_min -0.145
_refine_diff_density_rms 0.032
_refine_ls_extinction_method none
_refine_ls_goodness_of_fit_ref 1.031
_refine_ls_hydrogen_treatment constr
_refine_ls_matrix_type full
_refine_ls_number_parameters 174
_refine_ls_number_reflns 2435
_refine_ls_number_restraints 0
_refine_ls_restrained_S_all 1.031
_refine_ls_R_factor_all 0.0682
_refine_ls_R_factor_gt 0.0398
_refine_ls_shift/su_max 0.000
_refine_ls_shift/su_mean 0.000
_refine_ls_structure_factor_coef Fsqd
_refine_ls_weighting_details 'w=1/[\s^2^(Fo^2^)+(0.0360P)^2^+0.3476P] where P=(Fo^2^+2Fc^2^)/3'
_refine_ls_weighting_scheme calc
_refine_ls_wR_factor_gt 0.0862
_refine_ls_wR_factor_ref 0.1037
_reflns_Friedel_coverage 0.000
_reflns_number_gt 1661
_reflns_number_total 2435
_reflns_threshold_expression 'I > 2\s(I)'
_cod_data_source_file d4cc04487h2.cif
_cod_data_source_block eg_vsr_dipep_1292_0ma_a
_cod_depositor_comments 'Adding full bibliography for 7133880.cif.'
_cod_database_code 7133880
_shelx_shelxl_version_number 2019/1
_shelx_space_group_comment
;
The symmetry employed for this shelxl refinement is uniquely defined
by the following loop, which should always be used as a source of
symmetry information in preference to the above space-group names.
They are only intended as comments.
;
_shelx_estimated_absorpt_t_max 0.998
_shelx_estimated_absorpt_t_min 0.986
_olex2_refinement_description
;
1. Fixed Uiso
 At 1.2 times of:
  All C(H) groups, All C(H,H) groups, All N(H) groups
 At 1.5 times of:
  All C(H,H,H) groups
2.a Ternary CH refined with riding coordinates:
 C8(H8)
2.b Secondary CH2 refined with riding coordinates:
 C10(H10A,H10B)
2.c Aromatic/amide H refined with riding coordinates:
 N1(H1), N2(H2), C2(H2A), C3(H3), C4(H4), C5(H5), C6(H6)
2.d Idealised Me refined as rotating group:
 C12(H12A,H12B,H12C), C13(H13A,H13B,H13C)
;
_olex2_submission_special_instructions 'No special instructions were received'

loop_
_space_group_symop_operation_xyz
'x, y, z'
'-x, y+1/2, -z+1/2'
'-x, -y, -z'
'x, -y-1/2, z-1/2'

loop_
_atom_site_label
_atom_site_type_symbol
_atom_site_fract_x
_atom_site_fract_y
_atom_site_fract_z
_atom_site_U_iso_or_equiv
_atom_site_adp_type
_atom_site_occupancy
_atom_site_site_symmetry_order
_atom_site_calc_flag
_atom_site_refinement_flags_posn
_atom_site_refinement_flags_adp
_atom_site_refinement_flags_occupancy
_atom_site_disorder_assembly
_atom_site_disorder_group
O1 O 0.18781(10) 0.65712(12) 0.19028(14) 0.0608(4) Uani 1 1 d . . . . .
O2 O 0.66127(11) 0.58825(12) 0.59473(15) 0.0684(4) Uani 1 1 d . . . . .
O3 O 0.40293(10) 0.67406(11) 0.53827(13) 0.0544(4) Uani 1 1 d . . . . .
O4 O 0.61750(12) 0.77490(13) 0.55563(16) 0.0714(4) Uani 1 1 d . . . . .
N1 N 0.21730(11) 0.77425(14) 0.39145(16) 0.0512(4) Uani 1 1 d . . . . .
H1 H 0.196548 0.801059 0.469020 0.061 Uiso 1 1 calc R . . . .
N2 N 0.46147(12) 0.70279(14) 0.32520(16) 0.0523(4) Uani 1 1 d . . . . .
H2 H 0.452529 0.734232 0.237619 0.063 Uiso 1 1 calc R . . . .
C1 C 0.05977(14) 0.66673(17) 0.3380(2) 0.0503(5) Uani 1 1 d . . . . .
C2 C 0.01055(16) 0.73413(19) 0.4287(2) 0.0613(6) Uani 1 1 d . . . . .
H2A H 0.040101 0.802730 0.470658 0.074 Uiso 1 1 calc R . . . .
C3 C -0.08209(17) 0.7001(2) 0.4574(3) 0.0782(7) Uani 1 1 d . . . . .
H3 H -0.114742 0.745990 0.518349 0.094 Uiso 1 1 calc R . . . .
C4 C -0.12635(18) 0.5989(3) 0.3962(3) 0.0856(8) Uani 1 1 d . . . . .
H4 H -0.188603 0.575935 0.416310 0.103 Uiso 1 1 calc R . . . .
C5 C -0.07878(19) 0.5322(2) 0.3060(3) 0.0833(7) Uani 1 1 d . . . . .
H5 H -0.108751 0.463629 0.264637 0.100 Uiso 1 1 calc R . . . .
C6 C 0.01394(16) 0.56588(19) 0.2756(2) 0.0673(6) Uani 1 1 d . . . . .
H6 H 0.045474 0.520393 0.212808 0.081 Uiso 1 1 calc R . . . .
C7 C 0.15978(14) 0.69862(16) 0.3015(2) 0.0484(5) Uani 1 1 d . . . . .
C8 C 0.31421(14) 0.81201(16) 0.3607(2) 0.0504(5) Uani 1 1 d . . . . .
H8 H 0.308796 0.822472 0.252223 0.060 Uiso 1 1 calc R . . . .
C9 C 0.39536(14) 0.72200(16) 0.41494(19) 0.0464(5) Uani 1 1 d . . . . .
C10 C 0.54787(15) 0.62953(17) 0.3744(2) 0.0534(5) Uani 1 1 d . . . . .
H10A H 0.588420 0.626166 0.296554 0.064 Uiso 1 1 calc R . . . .
H10B H 0.525498 0.550880 0.390900 0.064 Uiso 1 1 calc R . . . .
C11 C 0.61114(14) 0.67477(18) 0.5168(2) 0.0506(5) Uani 1 1 d . . . . .
C12 C 0.72574(19) 0.6202(2) 0.7353(3) 0.0862(8) Uani 1 1 d . . . . .
H12A H 0.764361 0.553485 0.776049 0.129 Uiso 1 1 calc GR . . . .
H12B H 0.684963 0.646603 0.805008 0.129 Uiso 1 1 calc GR . . . .
H12C H 0.770508 0.681700 0.717668 0.129 Uiso 1 1 calc GR . . . .
C13 C 0.34510(16) 0.92743(17) 0.4388(2) 0.0674(6) Uani 1 1 d . . . . .
H13A H 0.410193 0.949952 0.420190 0.101 Uiso 1 1 calc GR . . . .
H13B H 0.347961 0.918734 0.544786 0.101 Uiso 1 1 calc GR . . . .
H13C H 0.296626 0.986465 0.400648 0.101 Uiso 1 1 calc GR . . . .

loop_
_atom_site_aniso_label
_atom_site_aniso_U_11
_atom_site_aniso_U_22
_atom_site_aniso_U_33
_atom_site_aniso_U_23
_atom_site_aniso_U_13
_atom_site_aniso_U_12
O1 0.0675(9) 0.0696(9) 0.0470(8) -0.0046(7) 0.0152(7) 0.0004(7)
O2 0.0760(10) 0.0596(9) 0.0648(9) -0.0023(7) 0.0001(8) 0.0133(8)
O3 0.0671(9) 0.0624(8) 0.0359(7) 0.0051(6) 0.0150(6) 0.0027(7)
O4 0.0851(11) 0.0516(9) 0.0720(10) -0.0046(8) 0.0001(8) -0.0020(8)
N1 0.0496(10) 0.0636(10) 0.0417(8) -0.0024(8) 0.0119(7) -0.0036(8)
N2 0.0576(10) 0.0663(11) 0.0347(8) 0.0035(7) 0.0133(8) 0.0018(8)
C1 0.0462(11) 0.0576(12) 0.0447(10) 0.0066(9) 0.0022(9) 0.0000(10)
C2 0.0530(13) 0.0735(14) 0.0573(12) -0.0012(11) 0.0097(10) -0.0023(11)
C3 0.0539(14) 0.107(2) 0.0767(16) 0.0014(14) 0.0186(12) 0.0031(14)
C4 0.0520(15) 0.106(2) 0.0978(19) 0.0104(17) 0.0103(14) -0.0112(15)
C5 0.0606(16) 0.0798(17) 0.104(2) -0.0047(15) 0.0018(14) -0.0169(13)
C6 0.0582(14) 0.0663(14) 0.0751(15) -0.0044(12) 0.0060(11) -0.0021(11)
C7 0.0517(12) 0.0522(11) 0.0402(10) 0.0062(9) 0.0052(9) 0.0042(9)
C8 0.0484(12) 0.0615(13) 0.0417(10) 0.0039(9) 0.0097(9) -0.0043(10)
C9 0.0500(12) 0.0535(11) 0.0360(10) -0.0053(9) 0.0089(9) -0.0075(9)
C10 0.0599(13) 0.0578(12) 0.0456(11) -0.0036(9) 0.0178(10) 0.0009(10)
C11 0.0507(12) 0.0531(13) 0.0512(11) 0.0015(10) 0.0179(9) 0.0009(10)
C12 0.0864(18) 0.0917(18) 0.0700(15) -0.0032(13) -0.0133(13) 0.0193(14)
C13 0.0667(14) 0.0552(13) 0.0795(15) 0.0041(11) 0.0114(12) -0.0058(11)

loop_
_atom_type_symbol
_atom_type_description
_atom_type_scat_dispersion_real
_atom_type_scat_dispersion_imag
_atom_type_scat_source
C C 0.0033 0.0016 'International Tables Vol C Tables 4.2.6.8 and 6.1.1.4'
H H 0.0000 0.0000 'International Tables Vol C Tables 4.2.6.8 and 6.1.1.4'
N N 0.0061 0.0033 'International Tables Vol C Tables 4.2.6.8 and 6.1.1.4'
O O 0.0106 0.0060 'International Tables Vol C Tables 4.2.6.8 and 6.1.1.4'

loop_
_geom_angle_atom_site_label_1
_geom_angle_atom_site_label_2
_geom_angle_atom_site_label_3
_geom_angle
_geom_angle_site_symmetry_1
_geom_angle_site_symmetry_3
_geom_angle_publ_flag
C11 O2 C12 116.35(16) . . ?
C7 N1 C8 121.24(15) . . ?
C9 N2 C10 120.18(15) . . ?
C2 C1 C7 123.22(18) . . ?
C6 C1 C2 118.81(19) . . ?
C6 C1 C7 117.96(18) . . ?
C3 C2 C1 120.4(2) . . ?
C4 C3 C2 120.3(2) . . ?
C5 C4 C3 119.8(2) . . ?
C4 C5 C6 120.4(2) . . ?
C1 C6 C5 120.3(2) . . ?
O1 C7 N1 121.13(18) . . ?
O1 C7 C1 120.78(18) . . ?
N1 C7 C1 118.09(17) . . ?
N1 C8 C9 110.95(15) . . ?
N1 C8 C13 110.42(16) . . ?
C9 C8 C13 108.59(15) . . ?
O3 C9 N2 121.81(17) . . ?
O3 C9 C8 122.06(16) . . ?
N2 C9 C8 116.02(16) . . ?
N2 C10 C11 111.47(15) . . ?
O2 C11 C10 110.73(17) . . ?
O4 C11 O2 123.77(19) . . ?
O4 C11 C10 125.50(19) . . ?

loop_
_geom_bond_atom_site_label_1
_geom_bond_atom_site_label_2
_geom_bond_distance
_geom_bond_site_symmetry_2
_geom_bond_publ_flag
O1 C7 1.235(2) . ?
O2 C11 1.328(2) . ?
O2 C12 1.452(3) . ?
O3 C9 1.233(2) . ?
O4 C11 1.198(2) . ?
N1 C7 1.337(2) . ?
N1 C8 1.453(2) . ?
N2 C9 1.332(2) . ?
N2 C10 1.440(2) . ?
C1 C2 1.384(3) . ?
C1 C6 1.381(3) . ?
C1 C7 1.493(3) . ?
C2 C3 1.379(3) . ?
C3 C4 1.373(3) . ?
C4 C5 1.363(3) . ?
C5 C6 1.385(3) . ?
C8 C9 1.519(3) . ?
C8 C13 1.521(3) . ?
C10 C11 1.504(3) . ?
